data_4078065
loop_
_publ_author_name
'Blasberg, Florian'
'Bolte, Michael'
'Lerner, Hans-Wolfram'
'Wagner, Matthias'

_publ_section_title
;
 Mononuclear (O,O&#x2032; orN,N&#x2032;) and Heterodinuclear (O,O&#x2032;
 andN,N&#x2032;) Transition-Metal Complexes ofortho-Quinoid
 Bis(pyrazol-1-yl)methane Ligands
;
_journal_issue 8
_journal_name_full Organometallics
_journal_page_first 3213
_journal_paper_doi 10.1021/om3000746
_journal_volume 31
_journal_year 2012
_chemical_formula_moiety 'C31 H41 Ir N4 O2'
_chemical_formula_sum 'C31 H41 Ir N4 O2'
_chemical_formula_weight 693.88
_chemical_name_systematic ?
_space_group_IT_number 61
_symmetry_cell_setting orthorhombic
_symmetry_space_group_name_Hall '-P 2ac 2ab'
_symmetry_space_group_name_H-M 'P b c a'
_atom_sites_solution_hydrogens geom
_atom_sites_solution_primary direct
_atom_sites_solution_secondary difmap
_audit_creation_method SHELXL-97
_cell_angle_alpha 90.00
_cell_angle_beta 90.00
_cell_angle_gamma 90.00
_cell_formula_units_Z 8
_cell_length_a 10.4679(3)
_cell_length_b 21.7161(11)
_cell_length_c 26.6018(10)
_cell_measurement_reflns_used 22690
_cell_measurement_temperature 173(2)
_cell_measurement_theta_max 26.4
_cell_measurement_theta_min 2.2
_cell_volume 6047.2(4)
_computing_cell_refinement 'X-Area (Stoe & Cie, 2001)'
_computing_data_collection 'X-Area (Stoe & Cie, 2001)'
_computing_data_reduction 'X-Area (Stoe & Cie, 2001)'
_computing_molecular_graphics 'XP (Sheldrick, 2008)'
_computing_publication_material SHELXL97
_computing_structure_refinement 'SHELXL97 (Sheldrick, 2008) '
_computing_structure_solution 'SHELXS97 (Sheldrick, 2008) '
_diffrn_ambient_temperature 173(2)
_diffrn_measured_fraction_theta_full 0.999
_diffrn_measured_fraction_theta_max 0.996
_diffrn_measurement_device_type 'STOE IPDS II two-circle-diffractometer'
_diffrn_measurement_method \w
_diffrn_radiation_monochromator graphite
_diffrn_radiation_source 'fine-focus sealed tube'
_diffrn_radiation_type MoK\a
_diffrn_radiation_wavelength 0.71073
_diffrn_reflns_av_R_equivalents 0.0463
_diffrn_reflns_av_sigmaI/netI 0.0317
_diffrn_reflns_limit_h_max 12
_diffrn_reflns_limit_h_min -12
_diffrn_reflns_limit_k_max 26
_diffrn_reflns_limit_k_min -22
_diffrn_reflns_limit_l_max 32
_diffrn_reflns_limit_l_min -29
_diffrn_reflns_number 24531
_diffrn_reflns_theta_full 25.00
_diffrn_reflns_theta_max 25.92
_diffrn_reflns_theta_min 2.29
_diffrn_standards_number 0
_exptl_absorpt_coefficient_mu 4.448
_exptl_absorpt_correction_T_max 0.4026
_exptl_absorpt_correction_T_min 0.3051
_exptl_absorpt_correction_type multi-scan
_exptl_absorpt_process_details 'MULABS (Spek, 2003; Blessing, 1995)'
_exptl_crystal_colour orange
_exptl_crystal_density_diffrn 1.524
_exptl_crystal_density_method 'not measured'
_exptl_crystal_description block
_exptl_crystal_F_000 2784
_exptl_crystal_size_max 0.35
_exptl_crystal_size_mid 0.27
_exptl_crystal_size_min 0.25
_refine_diff_density_max 0.892
_refine_diff_density_min -1.388
_refine_diff_density_rms 0.102
_refine_ls_extinction_coef 0.00146(9)
_refine_ls_extinction_expression Fc^*^=kFc[1+0.001xFc^2^\l^3^/sin(2\q)]^-1/4^
_refine_ls_extinction_method SHELXL
_refine_ls_goodness_of_fit_ref 1.015
_refine_ls_hydrogen_treatment constr
_refine_ls_matrix_type full
_refine_ls_number_parameters 377
_refine_ls_number_reflns 5870
_refine_ls_number_restraints 0
_refine_ls_restrained_S_all 1.015
_refine_ls_R_factor_all 0.0471
_refine_ls_R_factor_gt 0.0339
_refine_ls_shift/su_max 0.002
_refine_ls_shift/su_mean 0.000
_refine_ls_structure_factor_coef Fsqd
_refine_ls_weighting_details 'calc w=1/[\s^2^(Fo^2^)+(0.0535P)^2^] where P=(Fo^2^+2Fc^2^)/3'
_refine_ls_weighting_scheme calc
_refine_ls_wR_factor_gt 0.0805
_refine_ls_wR_factor_ref 0.0857
_reflns_number_gt 4702
_reflns_number_total 5870
_reflns_threshold_expression I>2\s(I)
_cod_data_source_file om3000746_si_002.cif
_cod_data_source_block 15
_cod_depositor_comments
;
The following automatic conversions were performed:

'_symmetry_cell_setting' value 'Orthorhombic' changed to
'orthorhombic' according to
/home/saulius/struct/CIF-dictionaries/cif_core.dic dictionary named
'cif_core.dic' version 2.4.1 from 2010-06-29.

Automatic conversion script
Id: cif_fix_values 1715 2011-07-08 13:25:40Z adriana 
;
_cod_original_sg_symbol_H-M Pbca
_cod_database_code 4078065

loop_
_symmetry_equiv_pos_as_xyz
'x, y, z'
'-x+1/2, -y, z+1/2'
'-x, y+1/2, -z+1/2'
'x+1/2, -y+1/2, -z'
'-x, -y, -z'
'x-1/2, y, -z-1/2'
'x, -y-1/2, z-1/2'
'-x-1/2, y-1/2, z'

loop_
_atom_site_label
_atom_site_type_symbol
_atom_site_fract_x
_atom_site_fract_y
_atom_site_fract_z
_atom_site_U_iso_or_equiv
_atom_site_adp_type
_atom_site_occupancy
_atom_site_symmetry_multiplicity
_atom_site_calc_flag
_atom_site_refinement_flags
_atom_site_disorder_assembly
_atom_site_disorder_group
Ir1 Ir 0.902307(13) 0.372692(7) 0.516525(7) 0.03840(9) Uani 1 1 d . . .
N1 N 0.3463(3) 0.48557(15) 0.35429(14) 0.0350(7) Uani 1 1 d . . .
C1 C 0.4270(4) 0.50529(18) 0.39610(17) 0.0341(9) Uani 1 1 d . . .
H1 H 0.3712 0.5085 0.4265 0.041 Uiso 1 1 calc R . .
N2 N 0.2595(3) 0.43991(17) 0.36357(15) 0.0413(9) Uani 1 1 d . . .
C3 C 0.2056(4) 0.42770(19) 0.31905(18) 0.0421(10) Uani 1 1 d . A .
C4 C 0.2574(5) 0.4661(2) 0.2821(2) 0.0588(14) Uani 1 1 d . . .
H4 H 0.2346 0.4673 0.2475 0.071 Uiso 1 1 calc R . .
C5 C 0.3471(5) 0.5014(2) 0.30547(19) 0.0529(12) Uani 1 1 d . . .
H5 H 0.4002 0.5316 0.2902 0.063 Uiso 1 1 calc R . .
C6 C 0.1082(5) 0.3772(2) 0.3130(2) 0.0534(12) Uani 1 1 d . . .
C7 C 0.1608(15) 0.3317(7) 0.2763(7) 0.109(7) Uani 0.573(12) 1 d P A 1
H7A H 0.1806 0.3526 0.2446 0.164 Uiso 0.573(12) 1 calc PR A 1
H7B H 0.0975 0.2993 0.2703 0.164 Uiso 0.573(12) 1 calc PR A 1
H7C H 0.2389 0.3133 0.2901 0.164 Uiso 0.573(12) 1 calc PR A 1
C8 C 0.0760(11) 0.3486(5) 0.3635(4) 0.071(4) Uani 0.573(12) 1 d P A 1
H8A H 0.0403 0.3801 0.3857 0.107 Uiso 0.573(12) 1 calc PR A 1
H8B H 0.1536 0.3315 0.3786 0.107 Uiso 0.573(12) 1 calc PR A 1
H8C H 0.0131 0.3156 0.3587 0.107 Uiso 0.573(12) 1 calc PR A 1
C9 C -0.0127(11) 0.4078(7) 0.2921(6) 0.101(5) Uani 0.573(12) 1 d P A 1
H9A H 0.0065 0.4269 0.2596 0.151 Uiso 0.573(12) 1 calc PR A 1
H9B H -0.0425 0.4394 0.3157 0.151 Uiso 0.573(12) 1 calc PR A 1
H9C H -0.0795 0.3766 0.2877 0.151 Uiso 0.573(12) 1 calc PR A 1
C7' C 0.1657(16) 0.3161(6) 0.3349(7) 0.079(6) Uani 0.427(12) 1 d P A 2
H7'1 H 0.2455 0.3063 0.3174 0.119 Uiso 0.427(12) 1 calc PR A 2
H7'2 H 0.1046 0.2824 0.3301 0.119 Uiso 0.427(12) 1 calc PR A 2
H7'3 H 0.1828 0.3214 0.3709 0.119 Uiso 0.427(12) 1 calc PR A 2
C8' C -0.0159(14) 0.3897(8) 0.3402(7) 0.080(6) Uani 0.427(12) 1 d P A 2
H8'1 H -0.0749 0.3553 0.3348 0.120 Uiso 0.427(12) 1 calc PR A 2
H8'2 H -0.0541 0.4278 0.3272 0.120 Uiso 0.427(12) 1 calc PR A 2
H8'3 H 0.0007 0.3942 0.3763 0.120 Uiso 0.427(12) 1 calc PR A 2
C9' C 0.0785(16) 0.3653(6) 0.2579(6) 0.063(4) Uani 0.427(12) 1 d P A 2
H9'1 H 0.1579 0.3563 0.2398 0.095 Uiso 0.427(12) 1 calc PR A 2
H9'2 H 0.0381 0.4019 0.2433 0.095 Uiso 0.427(12) 1 calc PR A 2
H9'3 H 0.0202 0.3302 0.2551 0.095 Uiso 0.427(12) 1 calc PR A 2
N11 N 0.4783(3) 0.56632(14) 0.38625(14) 0.0352(8) Uani 1 1 d . . .
N12 N 0.5690(3) 0.57439(15) 0.34955(14) 0.0374(8) Uani 1 1 d . . .
C13 C 0.5984(4) 0.63399(18) 0.35195(18) 0.0377(9) Uani 1 1 d . . .
C14 C 0.5290(5) 0.6633(2) 0.3903(2) 0.0520(12) Uani 1 1 d . . .
H14 H 0.5337 0.7054 0.3997 0.062 Uiso 1 1 calc R . .
C15 C 0.4535(4) 0.61886(19) 0.41140(19) 0.0446(10) Uani 1 1 d . . .
H15 H 0.3951 0.6240 0.4384 0.054 Uiso 1 1 calc R . .
C16 C 0.6891(4) 0.66219(19) 0.31454(18) 0.0397(10) Uani 1 1 d . . .
C17 C 0.7788(6) 0.6140(3) 0.2943(3) 0.093(3) Uani 1 1 d . . .
H17A H 0.8376 0.6330 0.2702 0.139 Uiso 1 1 calc R . .
H17B H 0.7294 0.5817 0.2774 0.139 Uiso 1 1 calc R . .
H17C H 0.8276 0.5959 0.3220 0.139 Uiso 1 1 calc R . .
C18 C 0.6116(5) 0.6908(4) 0.2719(2) 0.080(2) Uani 1 1 d . . .
H18A H 0.6697 0.7094 0.2474 0.120 Uiso 1 1 calc R . .
H18B H 0.5548 0.7225 0.2856 0.120 Uiso 1 1 calc R . .
H18C H 0.5606 0.6587 0.2554 0.120 Uiso 1 1 calc R . .
C19 C 0.7665(6) 0.7129(3) 0.3394(2) 0.0699(17) Uani 1 1 d . . .
H19A H 0.8254 0.7309 0.3148 0.105 Uiso 1 1 calc R . .
H19B H 0.8152 0.6957 0.3675 0.105 Uiso 1 1 calc R . .
H19C H 0.7087 0.7450 0.3519 0.105 Uiso 1 1 calc R . .
C21 C 0.5332(4) 0.45951(17) 0.40830(16) 0.0329(8) Uani 1 1 d . . .
C22 C 0.6009(4) 0.4699(2) 0.45248(18) 0.0397(9) Uani 1 1 d . . .
H22 H 0.5807 0.5041 0.4732 0.048 Uiso 1 1 calc R . .
C23 C 0.6979(4) 0.42991(19) 0.46601(16) 0.0356(9) Uani 1 1 d . . .
C24 C 0.7289(4) 0.37968(18) 0.43567(17) 0.0373(9) Uani 1 1 d . . .
C25 C 0.6616(5) 0.3702(2) 0.3915(2) 0.0553(13) Uani 1 1 d . . .
H25 H 0.6829 0.3366 0.3703 0.066 Uiso 1 1 calc R . .
C26 C 0.5624(5) 0.4099(2) 0.37826(19) 0.0451(10) Uani 1 1 d . . .
H26 H 0.5150 0.4027 0.3484 0.054 Uiso 1 1 calc R . .
O23 O 0.7671(3) 0.43651(15) 0.50838(12) 0.0474(8) Uani 1 1 d . . .
O24 O 0.8280(3) 0.34433(14) 0.45180(13) 0.0461(7) Uani 1 1 d . . .
C31 C 1.1045(4) 0.3736(2) 0.52966(19) 0.0409(10) Uani 1 1 d . . .
C32 C 1.0410(4) 0.4084(2) 0.56859(17) 0.0448(10) Uani 1 1 d . . .
C33 C 0.9555(4) 0.3679(2) 0.59419(19) 0.0494(11) Uani 1 1 d . . .
C34 C 0.9666(4) 0.3077(2) 0.57117(19) 0.0493(12) Uani 1 1 d . . .
C35 C 1.0597(4) 0.3106(2) 0.5316(2) 0.0464(11) Uani 1 1 d . . .
C36 C 1.2040(4) 0.3978(2) 0.4948(2) 0.0519(12) Uani 1 1 d . . .
H36A H 1.1888 0.4417 0.4887 0.078 Uiso 1 1 calc R . .
H36B H 1.2001 0.3753 0.4629 0.078 Uiso 1 1 calc R . .
H36C H 1.2886 0.3923 0.5099 0.078 Uiso 1 1 calc R . .
C37 C 1.0609(5) 0.4757(2) 0.5797(2) 0.0568(12) Uani 1 1 d . . .
H37A H 1.1333 0.4805 0.6027 0.085 Uiso 1 1 calc R . .
H37B H 0.9837 0.4926 0.5953 0.085 Uiso 1 1 calc R . .
H37C H 1.0786 0.4978 0.5483 0.085 Uiso 1 1 calc R . .
C38 C 0.8727(5) 0.3844(3) 0.6382(2) 0.0673(16) Uani 1 1 d . . .
H38A H 0.9190 0.3761 0.6695 0.101 Uiso 1 1 calc R . .
H38B H 0.7944 0.3596 0.6373 0.101 Uiso 1 1 calc R . .
H38C H 0.8506 0.4282 0.6365 0.101 Uiso 1 1 calc R . .
C39 C 0.8947(5) 0.2513(3) 0.5879(3) 0.0742(19) Uani 1 1 d . . .
H39A H 0.8889 0.2221 0.5599 0.111 Uiso 1 1 calc R . .
H39B H 0.8086 0.2631 0.5986 0.111 Uiso 1 1 calc R . .
H39C H 0.9399 0.2319 0.6160 0.111 Uiso 1 1 calc R . .
C40 C 1.1023(5) 0.2588(3) 0.4989(3) 0.0639(14) Uani 1 1 d . . .
H40A H 1.1811 0.2410 0.5125 0.096 Uiso 1 1 calc R . .
H40B H 1.1181 0.2742 0.4649 0.096 Uiso 1 1 calc R . .
H40C H 1.0356 0.2271 0.4979 0.096 Uiso 1 1 calc R . .

loop_
_atom_site_aniso_label
_atom_site_aniso_U_11
_atom_site_aniso_U_22
_atom_site_aniso_U_33
_atom_site_aniso_U_23
_atom_site_aniso_U_13
_atom_site_aniso_U_12
Ir1 0.03179(11) 0.04393(12) 0.03948(12) 0.00871(7) -0.00140(7) -0.00057(6)
N1 0.0342(16) 0.0346(17) 0.036(2) 0.0019(15) -0.0041(15) -0.0046(14)
C1 0.0328(19) 0.0321(19) 0.037(2) 0.0009(17) -0.0023(17) -0.0030(15)
N2 0.0390(19) 0.044(2) 0.040(2) 0.0035(17) -0.0019(15) -0.0085(14)
C3 0.043(2) 0.040(2) 0.044(3) 0.0004(19) -0.008(2) -0.0012(18)
C4 0.076(3) 0.059(3) 0.042(3) 0.010(2) -0.019(2) -0.021(2)
C5 0.067(3) 0.051(3) 0.041(3) 0.011(2) -0.010(2) -0.018(2)
C6 0.054(3) 0.054(3) 0.052(3) 0.000(2) -0.012(2) -0.014(2)
C7 0.122(12) 0.076(9) 0.128(14) -0.063(10) 0.049(11) -0.059(9)
C8 0.079(8) 0.068(7) 0.066(7) 0.000(6) 0.001(6) -0.041(6)
C9 0.068(7) 0.132(12) 0.103(12) 0.024(9) -0.039(8) -0.043(7)
C7' 0.102(12) 0.046(7) 0.089(13) 0.023(8) -0.043(10) -0.022(8)
C8' 0.064(9) 0.097(12) 0.079(12) -0.018(10) 0.009(8) -0.035(8)
C9' 0.076(10) 0.043(7) 0.071(10) -0.002(6) -0.015(7) -0.012(6)
N11 0.0332(16) 0.0305(16) 0.042(2) 0.0013(15) 0.0028(15) -0.0006(13)
N12 0.0380(17) 0.0317(17) 0.043(2) -0.0012(15) 0.0062(15) -0.0028(13)
C13 0.038(2) 0.029(2) 0.045(3) -0.0016(17) -0.0052(18) -0.0021(16)
C14 0.058(3) 0.035(2) 0.062(3) -0.009(2) 0.014(3) -0.002(2)
C15 0.049(2) 0.033(2) 0.053(3) -0.009(2) 0.010(2) 0.0056(18)
C16 0.038(2) 0.035(2) 0.046(3) -0.0008(19) 0.0018(18) -0.0050(16)
C17 0.085(4) 0.046(3) 0.147(7) -0.007(4) 0.069(5) -0.010(3)
C18 0.063(3) 0.120(6) 0.056(4) 0.028(4) -0.007(3) -0.014(3)
C19 0.077(4) 0.068(4) 0.065(4) -0.001(3) -0.002(3) -0.037(3)
C21 0.0325(19) 0.0305(19) 0.036(2) 0.0018(16) -0.0003(17) -0.0011(15)
C22 0.0336(19) 0.045(2) 0.040(2) -0.007(2) -0.0033(18) 0.0048(16)
C23 0.0327(19) 0.042(2) 0.032(2) 0.0022(17) -0.0017(17) -0.0057(16)
C24 0.039(2) 0.032(2) 0.042(2) 0.0014(18) -0.0027(18) 0.0009(17)
C25 0.073(3) 0.039(2) 0.054(3) -0.016(2) -0.017(3) 0.016(2)
C26 0.057(3) 0.034(2) 0.044(3) -0.0068(19) -0.012(2) 0.0058(19)
O23 0.0448(17) 0.061(2) 0.0359(19) -0.0065(15) -0.0081(14) 0.0093(14)
O24 0.0463(17) 0.0426(16) 0.050(2) 0.0000(15) -0.0111(15) 0.0094(13)
C31 0.0289(19) 0.049(3) 0.045(2) 0.0067(19) -0.0066(17) 0.0031(17)
C32 0.037(2) 0.060(3) 0.038(2) 0.005(2) -0.0062(19) 0.003(2)
C33 0.039(2) 0.067(3) 0.043(3) 0.009(2) 0.000(2) 0.002(2)
C34 0.039(2) 0.057(3) 0.052(3) 0.025(2) -0.009(2) -0.005(2)
C35 0.037(2) 0.050(3) 0.053(3) 0.009(2) -0.010(2) 0.0051(19)
C36 0.040(2) 0.063(3) 0.053(3) -0.002(2) 0.011(2) -0.005(2)
C37 0.057(3) 0.060(3) 0.054(3) -0.002(3) -0.001(3) 0.000(2)
C38 0.048(3) 0.109(5) 0.045(3) 0.015(3) 0.007(2) 0.007(3)
C39 0.064(3) 0.071(4) 0.087(5) 0.042(4) -0.017(3) -0.015(3)
C40 0.057(3) 0.053(3) 0.081(4) 0.001(3) -0.015(3) 0.012(2)

loop_
_atom_type_symbol
_atom_type_description
_atom_type_scat_dispersion_real
_atom_type_scat_dispersion_imag
_atom_type_scat_source
C C 0.0033 0.0016 'International Tables Vol C Tables 4.2.6.8 and 6.1.1.4'
H H 0.0000 0.0000 'International Tables Vol C Tables 4.2.6.8 and 6.1.1.4'
Ir Ir -1.4442 7.9887 'International Tables Vol C Tables 4.2.6.8 and 6.1.1.4'
N N 0.0061 0.0033 'International Tables Vol C Tables 4.2.6.8 and 6.1.1.4'
O O 0.0106 0.0060 'International Tables Vol C Tables 4.2.6.8 and 6.1.1.4'

loop_
_geom_angle_atom_site_label_1
_geom_angle_atom_site_label_2
_geom_angle_atom_site_label_3
_geom_angle
O24 Ir1 O23 80.98(12)
O24 Ir1 C34 120.54(17)
O23 Ir1 C34 139.27(17)
O24 Ir1 C33 157.24(17)
O23 Ir1 C33 108.89(16)
C34 Ir1 C33 39.57(19)
O24 Ir1 C31 122.02(16)
O23 Ir1 C31 135.42(16)
C34 Ir1 C31 65.43(17)
C33 Ir1 C31 65.59(18)
O24 Ir1 C32 159.03(16)
O23 Ir1 C32 107.37(16)
C34 Ir1 C32 65.65(18)
C33 Ir1 C32 38.87(18)
C31 Ir1 C32 39.29(18)
O24 Ir1 C35 105.39(16)
O23 Ir1 C35 173.29(16)
C34 Ir1 C35 38.96(19)
C33 Ir1 C35 65.98(19)
C31 Ir1 C35 39.22(17)
C32 Ir1 C35 65.93(18)
C5 N1 N2 111.4(4)
C5 N1 C1 131.1(4)
N2 N1 C1 117.3(3)
N11 C1 N1 110.1(3)
N11 C1 C21 111.3(3)
N1 C1 C21 113.1(3)
N11 C1 H1 107.4
N1 C1 H1 107.4
C21 C1 H1 107.4
C3 N2 N1 105.3(4)
N2 C3 C4 109.9(4)
N2 C3 C6 121.6(4)
C4 C3 C6 128.4(4)
C5 C4 C3 106.3(5)
C5 C4 H4 126.8
C3 C4 H4 126.8
N1 C5 C4 107.0(4)
N1 C5 H5 126.5
C4 C5 H5 126.5
C7 C6 C3 107.6(6)
C7 C6 C8' 138.5(8)
C3 C6 C8' 113.6(7)
C7 C6 C8 112.9(9)
C3 C6 C8 110.8(5)
C8' C6 C8 57.3(9)
C7 C6 C9' 48.2(8)
C3 C6 C9' 111.4(7)
C8' C6 C9' 108.4(10)
C8 C6 C9' 137.5(7)
C7 C6 C9 110.7(11)
C3 C6 C9 106.4(6)
C8' C6 C9 52.1(9)
C8 C6 C9 108.3(8)
C9' C6 C9 63.6(9)
C7 C6 C7' 62.7(10)
C3 C6 C7' 108.5(6)
C8' C6 C7' 107.7(11)
C8 C6 C7' 53.9(8)
C9' C6 C7' 107.0(9)
C9 C6 C7' 144.8(8)
C6 C7 H7A 109.5
C6 C7 H7B 109.5
H7A C7 H7B 109.5
C6 C7 H7C 109.5
H7A C7 H7C 109.5
H7B C7 H7C 109.5
C6 C8 H8A 109.5
C6 C8 H8B 109.5
H8A C8 H8B 109.5
C6 C8 H8C 109.5
H8A C8 H8C 109.5
H8B C8 H8C 109.5
C6 C9 H9A 109.5
C6 C9 H9B 109.5
H9A C9 H9B 109.5
C6 C9 H9C 109.5
H9A C9 H9C 109.5
H9B C9 H9C 109.5
C6 C7' H7'1 109.5
C6 C7' H7'2 109.5
H7'1 C7' H7'2 109.5
C6 C7' H7'3 109.5
H7'1 C7' H7'3 109.5
H7'2 C7' H7'3 109.5
C6 C8' H8'1 109.5
C6 C8' H8'2 109.5
H8'1 C8' H8'2 109.5
C6 C8' H8'3 109.5
H8'1 C8' H8'3 109.5
H8'2 C8' H8'3 109.5
C6 C9' H9'1 109.5
C6 C9' H9'2 109.5
H9'1 C9' H9'2 109.5
C6 C9' H9'3 109.5
H9'1 C9' H9'3 109.5
H9'2 C9' H9'3 109.5
C15 N11 N12 112.2(3)
C15 N11 C1 127.7(4)
N12 N11 C1 120.0(3)
C13 N12 N11 104.4(3)
N12 C13 C14 110.8(4)
N12 C13 C16 120.6(4)
C14 C13 C16 128.5(4)
C15 C14 C13 106.1(4)
C15 C14 H14 126.9
C13 C14 H14 126.9
N11 C15 C14 106.4(4)
N11 C15 H15 126.8
C14 C15 H15 126.8
C17 C16 C13 110.3(4)
C17 C16 C19 109.1(5)
C13 C16 C19 110.1(4)
C17 C16 C18 110.3(6)
C13 C16 C18 108.7(4)
C19 C16 C18 108.2(5)
C16 C17 H17A 109.5
C16 C17 H17B 109.5
H17A C17 H17B 109.5
C16 C17 H17C 109.5
H17A C17 H17C 109.5
H17B C17 H17C 109.5
C16 C18 H18A 109.5
C16 C18 H18B 109.5
H18A C18 H18B 109.5
C16 C18 H18C 109.5
H18A C18 H18C 109.5
H18B C18 H18C 109.5
C16 C19 H19A 109.5
C16 C19 H19B 109.5
H19A C19 H19B 109.5
C16 C19 H19C 109.5
H19A C19 H19C 109.5
H19B C19 H19C 109.5
C26 C21 C22 120.3(4)
C26 C21 C1 123.3(4)
C22 C21 C1 116.5(4)
C23 C22 C21 119.5(4)
C23 C22 H22 120.2
C21 C22 H22 120.2
O23 C23 C22 123.1(4)
O23 C23 C24 116.2(4)
C22 C23 C24 120.7(4)
O24 C24 C25 124.9(4)
O24 C24 C23 115.9(4)
C25 C24 C23 119.3(4)
C24 C25 C26 120.1(4)
C24 C25 H25 120.0
C26 C25 H25 120.0
C21 C26 C25 120.2(4)
C21 C26 H26 119.9
C25 C26 H26 119.9
C23 O23 Ir1 113.5(3)
C24 O24 Ir1 113.4(3)
C32 C31 C35 108.7(4)
C32 C31 C36 125.6(4)
C35 C31 C36 125.6(4)
C32 C31 Ir1 70.6(2)
C35 C31 Ir1 71.2(2)
C36 C31 Ir1 126.2(3)
C33 C32 C31 107.9(4)
C33 C32 C37 126.3(5)
C31 C32 C37 125.9(4)
C33 C32 Ir1 70.2(3)
C31 C32 Ir1 70.1(2)
C37 C32 Ir1 124.7(3)
C32 C33 C34 107.8(4)
C32 C33 C38 125.9(5)
C34 C33 C38 126.3(5)
C32 C33 Ir1 70.9(3)
C34 C33 Ir1 70.0(3)
C38 C33 Ir1 126.2(3)
C35 C34 C33 108.9(4)
C35 C34 C39 126.3(5)
C33 C34 C39 124.7(5)
C35 C34 Ir1 71.7(3)
C33 C34 Ir1 70.5(3)
C39 C34 Ir1 125.6(3)
C34 C35 C31 106.8(4)
C34 C35 C40 126.7(5)
C31 C35 C40 126.5(5)
C34 C35 Ir1 69.3(2)
C31 C35 Ir1 69.6(2)
C40 C35 Ir1 126.1(4)
C31 C36 H36A 109.5
C31 C36 H36B 109.5
H36A C36 H36B 109.5
C31 C36 H36C 109.5
H36A C36 H36C 109.5
H36B C36 H36C 109.5
C32 C37 H37A 109.5
C32 C37 H37B 109.5
H37A C37 H37B 109.5
C32 C37 H37C 109.5
H37A C37 H37C 109.5
H37B C37 H37C 109.5
C33 C38 H38A 109.5
C33 C38 H38B 109.5
H38A C38 H38B 109.5
C33 C38 H38C 109.5
H38A C38 H38C 109.5
H38B C38 H38C 109.5
C34 C39 H39A 109.5
C34 C39 H39B 109.5
H39A C39 H39B 109.5
C34 C39 H39C 109.5
H39A C39 H39C 109.5
H39B C39 H39C 109.5
C35 C40 H40A 109.5
C35 C40 H40B 109.5
H40A C40 H40B 109.5
C35 C40 H40C 109.5
H40A C40 H40C 109.5
H40B C40 H40C 109.5

loop_
_geom_bond_atom_site_label_1
_geom_bond_atom_site_label_2
_geom_bond_distance
Ir1 O24 1.987(3)
Ir1 O23 1.993(3)
Ir1 C34 2.136(4)
Ir1 C33 2.142(5)
Ir1 C31 2.145(4)
Ir1 C32 2.152(5)
Ir1 C35 2.167(4)
N1 C5 1.344(6)
N1 N2 1.368(5)
N1 C1 1.461(5)
C1 N11 1.454(5)
C1 C21 1.526(5)
C1 H1 1.0000
N2 C3 1.338(6)
C3 C4 1.399(7)
C3 C6 1.506(6)
C4 C5 1.364(7)
C4 H4 0.9500
C5 H5 0.9500
C6 C7 1.494(13)
C6 C8' 1.512(15)
C6 C8 1.516(12)
C6 C9' 1.522(16)
C6 C9 1.534(13)
C6 C7' 1.569(14)
C7 H7A 0.9800
C7 H7B 0.9800
C7 H7C 0.9800
C8 H8A 0.9800
C8 H8B 0.9800
C8 H8C 0.9800
C9 H9A 0.9800
C9 H9B 0.9800
C9 H9C 0.9800
C7' H7'1 0.9800
C7' H7'2 0.9800
C7' H7'3 0.9800
C8' H8'1 0.9800
C8' H8'2 0.9800
C8' H8'3 0.9800
C9' H9'1 0.9800
C9' H9'2 0.9800
C9' H9'3 0.9800
N11 C15 1.348(5)
N11 N12 1.374(5)
N12 C13 1.332(5)
C13 C14 1.404(6)
C13 C16 1.506(6)
C14 C15 1.367(7)
C14 H14 0.9500
C15 H15 0.9500
C16 C17 1.506(7)
C16 C19 1.519(6)
C16 C18 1.526(7)
C17 H17A 0.9800
C17 H17B 0.9800
C17 H17C 0.9800
C18 H18A 0.9800
C18 H18B 0.9800
C18 H18C 0.9800
C19 H19A 0.9800
C19 H19B 0.9800
C19 H19C 0.9800
C21 C26 1.375(6)
C21 C22 1.391(6)
C22 C23 1.383(6)
C22 H22 0.9500
C23 O23 1.347(5)
C23 C24 1.395(6)
C24 O24 1.360(5)
C24 C25 1.385(7)
C25 C26 1.395(7)
C25 H25 0.9500
C26 H26 0.9500
C31 C32 1.445(7)
C31 C35 1.447(6)
C31 C36 1.490(6)
C32 C33 1.429(7)
C32 C37 1.505(7)
C33 C34 1.448(7)
C33 C38 1.500(7)
C34 C35 1.435(7)
C34 C39 1.504(7)
C35 C40 1.490(8)
C36 H36A 0.9800
C36 H36B 0.9800
C36 H36C 0.9800
C37 H37A 0.9800
C37 H37B 0.9800
C37 H37C 0.9800
C38 H38A 0.9800
C38 H38B 0.9800
C38 H38C 0.9800
C39 H39A 0.9800
C39 H39B 0.9800
C39 H39C 0.9800
C40 H40A 0.9800
C40 H40B 0.9800
C40 H40C 0.9800

loop_
_geom_torsion_atom_site_label_1
_geom_torsion_atom_site_label_2
_geom_torsion_atom_site_label_3
_geom_torsion_atom_site_label_4
_geom_torsion
C5 N1 C1 N11 26.0(6)
N2 N1 C1 N11 -159.4(3)
C5 N1 C1 C21 -99.2(5)
N2 N1 C1 C21 75.4(4)
C5 N1 N2 C3 -0.1(5)
C1 N1 N2 C3 -175.7(3)
N1 N2 C3 C4 -0.7(5)
N1 N2 C3 C6 176.9(4)
N2 C3 C4 C5 1.2(6)
C6 C3 C4 C5 -176.2(5)
N2 N1 C5 C4 0.9(6)
C1 N1 C5 C4 175.7(4)
C3 C4 C5 N1 -1.3(6)
N2 C3 C6 C7 -119.2(10)
C4 C3 C6 C7 58.0(11)
N2 C3 C6 C8' 67.0(10)
C4 C3 C6 C8' -115.9(10)
N2 C3 C6 C8 4.7(9)
C4 C3 C6 C8 -178.2(7)
N2 C3 C6 C9' -170.3(8)
C4 C3 C6 C9' 6.8(10)
N2 C3 C6 C9 122.2(8)
C4 C3 C6 C9 -60.7(9)
N2 C3 C6 C7' -52.8(10)
C4 C3 C6 C7' 124.4(10)
N1 C1 N11 C15 114.2(5)
C21 C1 N11 C15 -119.6(5)
N1 C1 N11 N12 -70.2(4)
C21 C1 N11 N12 56.0(5)
C15 N11 N12 C13 -1.2(5)
C1 N11 N12 C13 -177.4(4)
N11 N12 C13 C14 1.1(5)
N11 N12 C13 C16 -175.5(4)
N12 C13 C14 C15 -0.7(6)
C16 C13 C14 C15 175.6(4)
N12 N11 C15 C14 0.8(5)
C1 N11 C15 C14 176.6(4)
C13 C14 C15 N11 0.0(6)
N12 C13 C16 C17 -26.0(7)
C14 C13 C16 C17 158.1(6)
N12 C13 C16 C19 -146.5(5)
C14 C13 C16 C19 37.5(7)
N12 C13 C16 C18 95.2(5)
C14 C13 C16 C18 -80.8(6)
N11 C1 C21 C26 -114.8(5)
N1 C1 C21 C26 9.7(6)
N11 C1 C21 C22 65.6(5)
N1 C1 C21 C22 -169.9(4)
C26 C21 C22 C23 0.0(6)
C1 C21 C22 C23 179.6(4)
C21 C22 C23 O23 -179.4(4)
C21 C22 C23 C24 0.4(6)
O23 C23 C24 O24 -1.9(6)
C22 C23 C24 O24 178.3(4)
O23 C23 C24 C25 -179.9(4)
C22 C23 C24 C25 0.2(7)
O24 C24 C25 C26 -179.1(5)
C23 C24 C25 C26 -1.2(8)
C22 C21 C26 C25 -0.9(7)
C1 C21 C26 C25 179.5(4)
C24 C25 C26 C21 1.6(8)
C22 C23 O23 Ir1 -178.7(3)
C24 C23 O23 Ir1 1.5(5)
O24 Ir1 O23 C23 -0.6(3)
C34 Ir1 O23 C23 -127.7(3)
C33 Ir1 O23 C23 -159.4(3)
C31 Ir1 O23 C23 126.6(3)
C32 Ir1 O23 C23 159.6(3)
C25 C24 O24 Ir1 179.3(4)
C23 C24 O24 Ir1 1.3(5)
O23 Ir1 O24 C24 -0.4(3)
C34 Ir1 O24 C24 142.4(3)
C33 Ir1 O24 C24 117.5(4)
C31 Ir1 O24 C24 -139.1(3)
C32 Ir1 O24 C24 -115.9(5)
C35 Ir1 O24 C24 -178.3(3)
O24 Ir1 C31 C32 167.1(2)
O23 Ir1 C31 C32 55.3(4)
C34 Ir1 C31 C32 -81.0(3)
C33 Ir1 C31 C32 -37.3(3)
C35 Ir1 C31 C32 -118.6(4)
O24 Ir1 C31 C35 -74.3(3)
O23 Ir1 C31 C35 173.9(3)
C34 Ir1 C31 C35 37.6(3)
C33 Ir1 C31 C35 81.3(3)
C32 Ir1 C31 C35 118.6(4)
O24 Ir1 C31 C36 46.6(5)
O23 Ir1 C31 C36 -65.1(5)
C34 Ir1 C31 C36 158.5(5)
C33 Ir1 C31 C36 -157.8(5)
C32 Ir1 C31 C36 -120.5(5)
C35 Ir1 C31 C36 120.9(6)
C35 C31 C32 C33 -1.0(5)
C36 C31 C32 C33 -178.4(4)
Ir1 C31 C32 C33 60.4(3)
C35 C31 C32 C37 179.6(4)
C36 C31 C32 C37 2.2(7)
Ir1 C31 C32 C37 -119.1(5)
C35 C31 C32 Ir1 -61.3(3)
C36 C31 C32 Ir1 121.2(5)
O24 Ir1 C32 C33 -150.3(4)
O23 Ir1 C32 C33 98.8(3)
C34 Ir1 C32 C33 -38.1(3)
C31 Ir1 C32 C33 -118.5(4)
C35 Ir1 C32 C33 -81.0(3)
O24 Ir1 C32 C31 -31.9(6)
O23 Ir1 C32 C31 -142.8(3)
C34 Ir1 C32 C31 80.3(3)
C33 Ir1 C32 C31 118.5(4)
C35 Ir1 C32 C31 37.4(3)
O24 Ir1 C32 C37 88.6(6)
O23 Ir1 C32 C37 -22.3(4)
C34 Ir1 C32 C37 -159.2(5)
C33 Ir1 C32 C37 -121.0(5)
C31 Ir1 C32 C37 120.5(5)
C35 Ir1 C32 C37 158.0(5)
C31 C32 C33 C34 0.3(5)
C37 C32 C33 C34 179.7(4)
Ir1 C32 C33 C34 60.6(3)
C31 C32 C33 C38 178.3(4)
C37 C32 C33 C38 -2.2(8)
Ir1 C32 C33 C38 -121.4(5)
C31 C32 C33 Ir1 -60.3(3)
C37 C32 C33 Ir1 119.1(5)
O24 Ir1 C33 C32 152.7(3)
O23 Ir1 C33 C32 -94.5(3)
C34 Ir1 C33 C32 118.0(4)
C31 Ir1 C33 C32 37.7(3)
C35 Ir1 C33 C32 80.9(3)
O24 Ir1 C33 C34 34.7(5)
O23 Ir1 C33 C34 147.5(2)
C31 Ir1 C33 C34 -80.3(3)
C32 Ir1 C33 C34 -118.0(4)
C35 Ir1 C33 C34 -37.2(3)
O24 Ir1 C33 C38 -86.2(6)
O23 Ir1 C33 C38 26.6(5)
C34 Ir1 C33 C38 -120.9(6)
C31 Ir1 C33 C38 158.8(5)
C32 Ir1 C33 C38 121.1(6)
C35 Ir1 C33 C38 -158.1(5)
C32 C33 C34 C35 0.6(5)
C38 C33 C34 C35 -177.5(5)
Ir1 C33 C34 C35 61.7(3)
C32 C33 C34 C39 178.5(4)
C38 C33 C34 C39 0.4(8)
Ir1 C33 C34 C39 -120.3(5)
C32 C33 C34 Ir1 -61.2(3)
C38 C33 C34 Ir1 120.8(5)
O24 Ir1 C34 C35 76.1(3)
O23 Ir1 C34 C35 -169.9(3)
C33 Ir1 C34 C35 -118.7(4)
C31 Ir1 C34 C35 -37.9(3)
C32 Ir1 C34 C35 -81.2(3)
O24 Ir1 C34 C33 -165.2(2)
O23 Ir1 C34 C33 -51.2(4)
C31 Ir1 C34 C33 80.8(3)
C32 Ir1 C34 C33 37.4(3)
C35 Ir1 C34 C33 118.7(4)
O24 Ir1 C34 C39 -45.9(6)
O23 Ir1 C34 C39 68.1(6)
C33 Ir1 C34 C39 119.3(6)
C31 Ir1 C34 C39 -159.9(6)
C32 Ir1 C34 C39 156.8(6)
C35 Ir1 C34 C39 -122.0(7)
C33 C34 C35 C31 -1.1(5)
C39 C34 C35 C31 -179.0(4)
Ir1 C34 C35 C31 59.8(3)
C33 C34 C35 C40 178.8(5)
C39 C34 C35 C40 0.9(8)
Ir1 C34 C35 C40 -120.3(5)
C33 C34 C35 Ir1 -60.9(3)
C39 C34 C35 Ir1 121.2(5)
C32 C31 C35 C34 1.3(5)
C36 C31 C35 C34 178.7(4)
Ir1 C31 C35 C34 -59.6(3)
C32 C31 C35 C40 -178.7(5)
C36 C31 C35 C40 -1.2(8)
Ir1 C31 C35 C40 120.4(5)
C32 C31 C35 Ir1 60.9(3)
C36 C31 C35 Ir1 -121.6(5)
O24 Ir1 C35 C34 -119.9(3)
C33 Ir1 C35 C34 37.7(3)
C31 Ir1 C35 C34 118.0(4)
C32 Ir1 C35 C34 80.5(3)
O24 Ir1 C35 C31 122.2(3)
C34 Ir1 C35 C31 -118.0(4)
C33 Ir1 C35 C31 -80.2(3)
C32 Ir1 C35 C31 -37.5(3)
O24 Ir1 C35 C40 1.2(5)
C34 Ir1 C35 C40 121.0(6)
C33 Ir1 C35 C40 158.8(5)
C31 Ir1 C35 C40 -121.0(6)
C32 Ir1 C35 C40 -158.5(5)
